data_7122561
loop_
_publ_author_name
'Lu, Yi-Nan'
'Lan, Jin-Ping'
'Mao, Yu-Jia'
'Wang, Ye-Xin'
'Mei, Guang-Jian'
'Shi, Feng'

_publ_section_title
;
 Catalytic asymmetric de novo construction of dihydroquinazolinone
 scaffolds via enantioselective decarboxylative [4+2] cycloadditions.
;
_journal_issue 96
_journal_name_full 'Chemical communications (Cambridge, England)'
_journal_page_first 13527
_journal_page_last 13530
_journal_paper_doi 10.1039/c8cc08282k
_journal_volume 54
_journal_year 2018
_chemical_absolute_configuration rmad
_chemical_formula_moiety 'C18 H18 N2 O3 S'
_chemical_formula_sum 'C18 H18 N2 O3 S'
_chemical_formula_weight 342.40
_space_group_crystal_system orthorhombic
_space_group_IT_number 19
_space_group_name_Hall 'P 2ac 2ab'
_space_group_name_H-M_alt 'P 21 21 21'
_symmetry_space_group_name_Hall 'P 2ac 2ab'
_symmetry_space_group_name_H-M 'P 21 21 21'
_atom_sites_solution_hydrogens geom
_atom_sites_solution_primary dual
_audit_creation_date 2018-06-19
_audit_creation_method
;
Olex2 1.2
(compiled 2018.05.18 svn.r3508 for OlexSys, GUI svn.r5497)
;
_audit_update_record
;
2018-09-23 deposited with the CCDC.
2018-11-08 downloaded from the CCDC.
;
_cell_angle_alpha 90
_cell_angle_beta 90
_cell_angle_gamma 90
_cell_formula_units_Z 4
_cell_length_a 8.2292(12)
_cell_length_b 12.3415(18)
_cell_length_c 17.181(3)
_cell_measurement_reflns_used 3885
_cell_measurement_temperature 296(2)
_cell_measurement_theta_max 25.669
_cell_measurement_theta_min 2.744
_cell_volume 1744.9(5)
_computing_cell_refinement 'SAINT v7.68A (Bruker, 2009)'
_computing_data_reduction 'SAINT v7.68A (Bruker, 2009)'
_computing_molecular_graphics 'Olex2 (Dolomanov et al., 2009)'
_computing_publication_material 'Olex2 (Dolomanov et al., 2009)'
_computing_structure_refinement 'ShelXL (Sheldrick, 2015)'
_computing_structure_solution 'ShelXT (Sheldrick, 2015)'
_diffrn_ambient_temperature 296.15
_diffrn_measured_fraction_theta_full 0.998
_diffrn_measured_fraction_theta_max 0.925
_diffrn_measurement_device_type 'Bruker APEX-II CCD'
_diffrn_measurement_method '\f and \w scans'
_diffrn_radiation_type MoK\a
_diffrn_radiation_wavelength 0.71073
_diffrn_reflns_av_R_equivalents 0.0249
_diffrn_reflns_av_unetI/netI 0.0328
_diffrn_reflns_Laue_measured_fraction_full 0.998
_diffrn_reflns_Laue_measured_fraction_max 0.925
_diffrn_reflns_limit_h_max 10
_diffrn_reflns_limit_h_min -8
_diffrn_reflns_limit_k_max 14
_diffrn_reflns_limit_k_min -15
_diffrn_reflns_limit_l_max 22
_diffrn_reflns_limit_l_min -22
_diffrn_reflns_number 10539
_diffrn_reflns_point_group_measured_fraction_full 0.998
_diffrn_reflns_point_group_measured_fraction_max 0.906
_diffrn_reflns_theta_full 25.242
_diffrn_reflns_theta_max 28.638
_diffrn_reflns_theta_min 2.744
_diffrn_standards_number 0
_exptl_absorpt_coefficient_mu 0.203
_exptl_absorpt_correction_T_max 0.7458
_exptl_absorpt_correction_T_min 0.6589
_exptl_absorpt_correction_type multi-scan
_exptl_absorpt_process_details
'SADABS-2008/1 (Bruker,2008) was used for absorption correction. wR2(int) was 0.0552 before and 0.0435 after correction. The Ratio of minimum to maximum transmission is 0.8835. The \l/2 correction factor is 0.0015.'
_exptl_crystal_colour colourless
_exptl_crystal_density_diffrn 1.303
_exptl_crystal_description block
_exptl_crystal_F_000 720
_exptl_crystal_size_max 0.5
_exptl_crystal_size_mid 0.3
_exptl_crystal_size_min 0.2
_refine_diff_density_max 0.248
_refine_diff_density_min -0.269
_refine_diff_density_rms 0.050
_refine_ls_abs_structure_details
;
 Flack x determined using 1341 quotients [(I+)-(I-)]/[(I+)+(I-)]
 (Parsons, Flack and Wagner, Acta Cryst. B69 (2013) 249-259).
;
_refine_ls_abs_structure_Flack 0.00(3)
_refine_ls_extinction_method none
_refine_ls_goodness_of_fit_ref 1.027
_refine_ls_hydrogen_treatment constr
_refine_ls_matrix_type full
_refine_ls_number_parameters 219
_refine_ls_number_reflns 4058
_refine_ls_number_restraints 0
_refine_ls_restrained_S_all 1.027
_refine_ls_R_factor_all 0.0472
_refine_ls_R_factor_gt 0.0403
_refine_ls_shift/su_max 0.001
_refine_ls_shift/su_mean 0.000
_refine_ls_structure_factor_coef Fsqd
_refine_ls_weighting_details 'w=1/[\s^2^(Fo^2^)+(0.0624P)^2^+0.0515P] where P=(Fo^2^+2Fc^2^)/3'
_refine_ls_weighting_scheme calc
_refine_ls_wR_factor_gt 0.0981
_refine_ls_wR_factor_ref 0.1025
_reflns_Friedel_coverage 0.717
_reflns_Friedel_fraction_full 0.998
_reflns_Friedel_fraction_max 0.880
_reflns_number_gt 3579
_reflns_number_total 4058
_reflns_threshold_expression 'I > 2\s(I)'
_cod_data_source_file c8cc08282k2.cif
_cod_data_source_block sf20180619_lyn_0m
_cod_depositor_comments 'Adding full bibliography for 7122561.cif.'
_cod_original_cell_volume 1744.9(4)
_cod_database_code 7122561
_shelx_shelxl_version_number 2017/1
_shelx_space_group_comment
;
The symmetry employed for this shelxl refinement is uniquely defined
by the following loop, which should always be used as a source of
symmetry information in preference to the above space-group names.
They are only intended as comments.
;
_shelx_estimated_absorpt_t_max 0.960
_shelx_estimated_absorpt_t_min 0.905
_olex2_refinement_description
;
1. Fixed Uiso
 At 1.2 times of:
  All C(H) groups, All C(H,H) groups, All N(H) groups
 At 1.5 times of:
  All C(H,H,H) groups
2.a Ternary CH refined with riding coordinates:
 C1(H1A)
2.b Aromatic/amide H refined with riding coordinates:
 N1(H1), C4(H4), C6(H6), C7(H7), C9(H9), C13(H13), C14(H14), C16(H16), C17(H17)
2.c X=CH2 refined with riding coordinates:
 C10(H10A,H10B)
2.d Idealised Me refined as rotating group:
 C11(H11A,H11B,H11C), C18(H18A,H18B,H18C)
;
_olex2_submission_special_instructions 'No special instructions were received'

loop_
_space_group_symop_operation_xyz
'x, y, z'
'-x+1/2, -y, z+1/2'
'-x, y+1/2, -z+1/2'
'x+1/2, -y+1/2, -z'

loop_
_atom_site_label
_atom_site_type_symbol
_atom_site_fract_x
_atom_site_fract_y
_atom_site_fract_z
_atom_site_U_iso_or_equiv
_atom_site_adp_type
_atom_site_occupancy
_atom_site_site_symmetry_order
_atom_site_calc_flag
_atom_site_refinement_flags_posn
S1 S 0.36618(8) 0.43910(5) 0.84159(3) 0.03733(17) Uani 1 1 d .
O1 O 0.5456(2) 0.23853(15) 0.82674(11) 0.0462(5) Uani 1 1 d .
O2 O 0.2817(3) 0.53340(15) 0.81289(11) 0.0482(5) Uani 1 1 d .
O3 O 0.4658(3) 0.45161(17) 0.90877(10) 0.0536(5) Uani 1 1 d .
N1 N 0.5966(3) 0.25703(17) 0.69800(12) 0.0431(6) Uani 1 1 d .
H1 H 0.652117 0.198016 0.697509 0.052 Uiso 1 1 calc R
N2 N 0.4718(3) 0.39618(16) 0.76491(11) 0.0345(5) Uani 1 1 d .
C1 C 0.5269(3) 0.47550(19) 0.70525(14) 0.0355(5) Uani 1 1 d .
H1A H 0.446624 0.534033 0.702322 0.043 Uiso 1 1 calc R
C2 C 0.5409(3) 0.2922(2) 0.76725(15) 0.0365(5) Uani 1 1 d .
C3 C 0.5705(4) 0.3099(2) 0.62601(15) 0.0430(6) Uani 1 1 d .
C4 C 0.5851(5) 0.2543(3) 0.55685(17) 0.0610(9) Uani 1 1 d .
H4 H 0.611797 0.181085 0.557103 0.073 Uiso 1 1 calc R
C5 C 0.5599(6) 0.3076(3) 0.48677(19) 0.0708(10) Uani 1 1 d .
C6 C 0.5210(5) 0.4169(3) 0.48809(18) 0.0670(10) Uani 1 1 d .
H6 H 0.504286 0.453528 0.441472 0.080 Uiso 1 1 calc R
C7 C 0.5068(4) 0.4721(3) 0.55768(16) 0.0515(7) Uani 1 1 d .
H7 H 0.480170 0.545322 0.557475 0.062 Uiso 1 1 calc R
C8 C 0.5319(3) 0.4191(2) 0.62795(15) 0.0385(6) Uani 1 1 d .
C9 C 0.6894(4) 0.5243(2) 0.72473(18) 0.0483(7) Uani 1 1 d .
H9 H 0.729414 0.575339 0.689786 0.058 Uiso 1 1 calc R
C10 C 0.7795(4) 0.5037(3) 0.7842(2) 0.0641(9) Uani 1 1 d .
H10A H 0.745666 0.453357 0.821090 0.077 Uiso 1 1 calc R
H10B H 0.878492 0.539098 0.790280 0.077 Uiso 1 1 calc R
C11 C 0.5737(9) 0.2462(4) 0.4099(2) 0.114(2) Uani 1 1 d .
H11A H 0.662648 0.196028 0.412673 0.171 Uiso 1 1 calc GR
H11B H 0.592407 0.296646 0.368289 0.171 Uiso 1 1 calc GR
H11C H 0.474666 0.207272 0.400286 0.171 Uiso 1 1 calc GR
C12 C 0.2242(3) 0.33551(19) 0.85742(14) 0.0356(5) Uani 1 1 d .
C13 C 0.2332(4) 0.2740(2) 0.92437(14) 0.0442(6) Uani 1 1 d .
H13 H 0.314073 0.286888 0.961012 0.053 Uiso 1 1 calc R
C14 C 0.1200(4) 0.1928(3) 0.93607(15) 0.0470(7) Uani 1 1 d .
H14 H 0.123987 0.151880 0.981485 0.056 Uiso 1 1 calc R
C15 C 0.0010(3) 0.1715(2) 0.88140(16) 0.0428(6) Uani 1 1 d .
C16 C -0.0054(4) 0.2353(3) 0.81501(17) 0.0485(7) Uani 1 1 d .
H16 H -0.085884 0.222481 0.778112 0.058 Uiso 1 1 calc R
C17 C 0.1051(3) 0.3172(2) 0.80279(15) 0.0442(6) Uani 1 1 d .
H17 H 0.099441 0.359648 0.758145 0.053 Uiso 1 1 calc R
C18 C -0.1161(5) 0.0803(3) 0.8920(2) 0.0656(9) Uani 1 1 d .
H18A H -0.224896 0.106393 0.884387 0.098 Uiso 1 1 calc GR
H18B H -0.105623 0.051539 0.943628 0.098 Uiso 1 1 calc GR
H18C H -0.093201 0.024456 0.854678 0.098 Uiso 1 1 calc GR

loop_
_atom_site_aniso_label
_atom_site_aniso_U_11
_atom_site_aniso_U_22
_atom_site_aniso_U_33
_atom_site_aniso_U_23
_atom_site_aniso_U_13
_atom_site_aniso_U_12
S1 0.0484(3) 0.0295(3) 0.0341(3) -0.0014(2) 0.0041(3) -0.0060(3)
O1 0.0579(12) 0.0355(10) 0.0453(10) 0.0101(8) 0.0008(9) 0.0026(9)
O2 0.0612(12) 0.0303(9) 0.0530(11) -0.0014(8) 0.0146(10) 0.0033(8)
O3 0.0689(13) 0.0551(13) 0.0368(9) -0.0045(9) -0.0023(9) -0.0224(11)
N1 0.0595(15) 0.0291(11) 0.0407(11) 0.0032(9) -0.0003(10) 0.0114(10)
N2 0.0434(11) 0.0253(10) 0.0349(11) 0.0049(8) 0.0052(9) 0.0001(9)
C1 0.0413(13) 0.0271(12) 0.0382(13) 0.0076(9) 0.0064(10) 0.0009(10)
C2 0.0373(13) 0.0269(12) 0.0454(14) 0.0036(10) -0.0008(11) -0.0023(10)
C3 0.0519(16) 0.0369(14) 0.0402(13) 0.0025(11) 0.0031(12) 0.0038(12)
C4 0.091(3) 0.0453(18) 0.0473(16) -0.0041(13) 0.0067(16) 0.0139(17)
C5 0.106(3) 0.065(2) 0.0411(16) -0.0052(15) 0.0095(18) 0.015(2)
C6 0.091(3) 0.071(2) 0.0385(15) 0.0129(15) 0.0072(16) 0.022(2)
C7 0.0642(19) 0.0458(16) 0.0443(15) 0.0112(12) 0.0083(14) 0.0143(14)
C8 0.0398(13) 0.0367(13) 0.0389(13) 0.0051(10) 0.0053(10) 0.0029(10)
C9 0.0521(17) 0.0378(14) 0.0549(17) 0.0033(12) 0.0062(13) -0.0116(12)
C10 0.0541(19) 0.061(2) 0.077(2) 0.0051(17) -0.0082(18) -0.0172(16)
C11 0.202(6) 0.093(3) 0.046(2) -0.015(2) 0.011(3) 0.025(4)
C12 0.0411(13) 0.0307(12) 0.0351(12) 0.0003(9) 0.0059(10) -0.0035(10)
C13 0.0509(16) 0.0490(16) 0.0328(12) 0.0027(11) -0.0039(11) -0.0119(12)
C14 0.0554(16) 0.0508(16) 0.0346(13) 0.0076(11) 0.0045(13) -0.0109(14)
C15 0.0384(14) 0.0470(15) 0.0431(15) -0.0025(11) 0.0089(11) -0.0066(12)
C16 0.0414(15) 0.0564(18) 0.0477(15) 0.0017(13) -0.0069(12) -0.0049(12)
C17 0.0467(15) 0.0449(15) 0.0409(14) 0.0075(11) -0.0039(12) -0.0005(12)
C18 0.068(2) 0.068(2) 0.0607(19) 0.0025(16) 0.0073(17) -0.0304(18)

loop_
_atom_type_symbol
_atom_type_description
_atom_type_scat_dispersion_real
_atom_type_scat_dispersion_imag
_atom_type_scat_source
C C 0.0033 0.0016 'International Tables Vol C Tables 4.2.6.8 and 6.1.1.4'
H H 0.0000 0.0000 'International Tables Vol C Tables 4.2.6.8 and 6.1.1.4'
N N 0.0061 0.0033 'International Tables Vol C Tables 4.2.6.8 and 6.1.1.4'
O O 0.0106 0.0060 'International Tables Vol C Tables 4.2.6.8 and 6.1.1.4'
S S 0.1246 0.1234 'International Tables Vol C Tables 4.2.6.8 and 6.1.1.4'

loop_
_geom_angle_atom_site_label_1
_geom_angle_atom_site_label_2
_geom_angle_atom_site_label_3
_geom_angle
O2 S1 N2 103.77(11)
O2 S1 C12 108.66(13)
O3 S1 O2 117.84(13)
O3 S1 N2 112.04(13)
O3 S1 C12 109.70(12)
N2 S1 C12 103.81(11)
C2 N1 H1 117.5
C2 N1 C3 124.9(2)
C3 N1 H1 117.5
C1 N2 S1 119.65(16)
C2 N2 S1 118.66(17)
C2 N2 C1 119.8(2)
N2 C1 H1A 108.4
N2 C1 C8 108.24(19)
N2 C1 C9 112.4(2)
C8 C1 H1A 108.4
C8 C1 C9 111.0(2)
C9 C1 H1A 108.4
O1 C2 N1 123.7(2)
O1 C2 N2 122.3(2)
N1 C2 N2 114.0(2)
C4 C3 N1 120.8(3)
C4 C3 C8 121.7(3)
C8 C3 N1 117.5(2)
C3 C4 H4 120.0
C3 C4 C5 120.0(3)
C5 C4 H4 120.0
C4 C5 C11 120.2(4)
C6 C5 C4 118.8(3)
C6 C5 C11 120.9(3)
C5 C6 H6 119.5
C7 C6 C5 120.9(3)
C7 C6 H6 119.5
C6 C7 H7 119.7
C6 C7 C8 120.5(3)
C8 C7 H7 119.7
C3 C8 C1 118.6(2)
C3 C8 C7 118.1(3)
C7 C8 C1 123.2(2)
C1 C9 H9 116.2
C10 C9 C1 127.5(3)
C10 C9 H9 116.2
C9 C10 H10A 120.0
C9 C10 H10B 120.0
H10A C10 H10B 120.0
C5 C11 H11A 109.5
C5 C11 H11B 109.5
C5 C11 H11C 109.5
H11A C11 H11B 109.5
H11A C11 H11C 109.5
H11B C11 H11C 109.5
C13 C12 S1 119.6(2)
C17 C12 S1 119.25(19)
C17 C12 C13 121.1(2)
C12 C13 H13 120.5
C12 C13 C14 118.9(3)
C14 C13 H13 120.5
C13 C14 H14 119.5
C15 C14 C13 121.1(2)
C15 C14 H14 119.5
C14 C15 C16 118.5(2)
C14 C15 C18 121.2(3)
C16 C15 C18 120.2(3)
C15 C16 H16 119.4
C17 C16 C15 121.1(3)
C17 C16 H16 119.4
C12 C17 C16 119.2(2)
C12 C17 H17 120.4
C16 C17 H17 120.4
C15 C18 H18A 109.5
C15 C18 H18B 109.5
C15 C18 H18C 109.5
H18A C18 H18B 109.5
H18A C18 H18C 109.5
H18B C18 H18C 109.5

loop_
_geom_bond_atom_site_label_1
_geom_bond_atom_site_label_2
_geom_bond_distance
S1 O2 1.443(2)
S1 O3 1.424(2)
S1 N2 1.665(2)
S1 C12 1.753(2)
O1 C2 1.219(3)
N1 H1 0.8600
N1 C2 1.347(3)
N1 C3 1.415(3)
N2 C1 1.488(3)
N2 C2 1.404(3)
C1 H1A 0.9800
C1 C8 1.500(3)
C1 C9 1.505(4)
C3 C4 1.377(4)
C3 C8 1.386(4)
C4 H4 0.9300
C4 C5 1.388(5)
C5 C6 1.386(5)
C5 C11 1.528(5)
C6 H6 0.9300
C6 C7 1.381(4)
C7 H7 0.9300
C7 C8 1.388(4)
C9 H9 0.9300
C9 C10 1.288(4)
C10 H10A 0.9300
C10 H10B 0.9300
C11 H11A 0.9600
C11 H11B 0.9600
C11 H11C 0.9600
C12 C13 1.380(3)
C12 C17 1.375(4)
C13 H13 0.9300
C13 C14 1.382(4)
C14 H14 0.9300
C14 C15 1.382(4)
C15 C16 1.387(4)
C15 C18 1.492(4)
C16 H16 0.9300
C16 C17 1.376(4)
C17 H17 0.9300
C18 H18A 0.9600
C18 H18B 0.9600
C18 H18C 0.9600
